data_4064009
loop_
_publ_author_name
'Chen, Shuli'
'Pullarkat, Sumod A.'
'Li, Yongxin'
'Leung, Pak-Hing'

_publ_section_title
;
 Asymmetric Synthesis of P-Stereogenic Homo- and Heterobimetallic
 Complexes via Selective Monoinsertion of Dialkynylphosphine into the
 Pd&#x2212;C Bond of a Palladacycle
;
_journal_issue 6
_journal_name_full Organometallics
_journal_page_first 1530
_journal_paper_doi 10.1021/om101078p
_journal_volume 30
_journal_year 2011
_chemical_absolute_configuration ad
_chemical_formula_moiety 'C36 H42 Cl N2 O P Pd Pt, C6 H6'
_chemical_formula_sum 'C42 H48 Cl N2 O P Pd Pt'
_chemical_formula_weight 964.73
_chemical_name_systematic
; 
 ? 
;
_space_group_IT_number 4
_symmetry_cell_setting monoclinic
_symmetry_space_group_name_Hall 'P 2yb'
_symmetry_space_group_name_H-M 'P 1 21 1'
_atom_sites_solution_hydrogens geom
_atom_sites_solution_primary direct
_atom_sites_solution_secondary difmap
_audit_creation_method SHELXL-97
_cell_angle_alpha 90.00
_cell_angle_beta 105.7810(10)
_cell_angle_gamma 90.00
_cell_formula_units_Z 2
_cell_length_a 9.4113(3)
_cell_length_b 19.0850(6)
_cell_length_c 11.0368(3)
_cell_measurement_reflns_used 9891
_cell_measurement_temperature 103(2)
_cell_measurement_theta_max 33.63
_cell_measurement_theta_min 2.25
_cell_volume 1907.65(10)
_computing_cell_refinement 'Bruker SAINT'
_computing_data_collection 'Bruker APEX2'
_computing_data_reduction 'Bruker SAINT'
_computing_molecular_graphics 'Bruker SHELXTL'
_computing_publication_material 'Bruker SHELXTL'
_computing_structure_refinement 'SHELXL-97 (Sheldrick, 2008)'
_computing_structure_solution 'SHELXS-97 (Sheldrick, 2008)'
_diffrn_ambient_temperature 103(2)
_diffrn_measured_fraction_theta_full 0.997
_diffrn_measured_fraction_theta_max 0.997
_diffrn_measurement_device_type 'Bruker APEX-II CCD'
_diffrn_measurement_method '\f and \w scans'
_diffrn_radiation_monochromator graphite
_diffrn_radiation_source 'fine-focus sealed tube'
_diffrn_radiation_type MoK\a
_diffrn_radiation_wavelength 0.71073
_diffrn_reflns_av_R_equivalents 0.0620
_diffrn_reflns_av_sigmaI/netI 0.0774
_diffrn_reflns_limit_h_max 14
_diffrn_reflns_limit_h_min -14
_diffrn_reflns_limit_k_max 29
_diffrn_reflns_limit_k_min -30
_diffrn_reflns_limit_l_max 17
_diffrn_reflns_limit_l_min -17
_diffrn_reflns_number 37820
_diffrn_reflns_theta_full 34.10
_diffrn_reflns_theta_max 34.10
_diffrn_reflns_theta_min 1.92
_exptl_absorpt_coefficient_mu 4.281
_exptl_absorpt_correction_T_max 0.5129
_exptl_absorpt_correction_T_min 0.4024
_exptl_absorpt_correction_type multi-scan
_exptl_absorpt_process_details sadabs
_exptl_crystal_colour yellow
_exptl_crystal_density_diffrn 1.680
_exptl_crystal_density_method 'not measured'
_exptl_crystal_description block
_exptl_crystal_F_000 956
_exptl_crystal_size_max 0.26
_exptl_crystal_size_mid 0.22
_exptl_crystal_size_min 0.18
_refine_diff_density_max 3.892
_refine_diff_density_min -3.688
_refine_diff_density_rms 0.296
_refine_ls_abs_structure_details 'Flack H D (1983), Acta Cryst. A39, 876-881'
_refine_ls_abs_structure_Flack -0.009(3)
_refine_ls_extinction_method none
_refine_ls_goodness_of_fit_ref 1.009
_refine_ls_hydrogen_treatment constr
_refine_ls_matrix_type full
_refine_ls_number_parameters 450
_refine_ls_number_reflns 15366
_refine_ls_number_restraints 1
_refine_ls_restrained_S_all 1.009
_refine_ls_R_factor_all 0.0447
_refine_ls_R_factor_gt 0.0360
_refine_ls_shift/su_max 0.002
_refine_ls_shift/su_mean 0.000
_refine_ls_structure_factor_coef Fsqd
_refine_ls_weighting_details 'calc w=1/[\s^2^(Fo^2^)+(0.0430P)^2^+0.0000P] where P=(Fo^2^+2Fc^2^)/3'
_refine_ls_weighting_scheme calc
_refine_ls_wR_factor_gt 0.0753
_refine_ls_wR_factor_ref 0.0945
_reflns_number_gt 13248
_reflns_number_total 15366
_reflns_threshold_expression >2sigma(I)
_cod_data_source_file om101078p_si_001.cif
_cod_data_source_block leung513
_cod_depositor_comments
;
The following automatic conversions were performed:

'_symmetry_cell_setting' value 'Monoclinic' changed to 'monoclinic'
according to /home/saulius/struct/CIF-dictionaries/cif_core.dic
dictionary named 'cif_core.dic' version 2.4.1 from 2010-06-29.

Automatic conversion script
Id: cif_fix_values 1715 2011-07-08 13:25:40Z adriana 
;
_cod_original_sg_symbol_H-M P2(1)
_cod_database_code 4064009

loop_
_symmetry_equiv_pos_as_xyz
'x, y, z'
'-x, y+1/2, -z'

loop_
_atom_site_label
_atom_site_type_symbol
_atom_site_fract_x
_atom_site_fract_y
_atom_site_fract_z
_atom_site_U_iso_or_equiv
_atom_site_adp_type
_atom_site_occupancy
_atom_site_symmetry_multiplicity
_atom_site_calc_flag
_atom_site_refinement_flags
Pd1 Pd 0.84106(3) 0.554656(18) 0.92005(3) 0.01392(7) Uani 1 1 d .
Pt1 Pt 0.879726(15) 0.642449(9) 0.622743(15) 0.01465(4) Uani 1 1 d .
C1 C 1.0998(5) 0.6708(3) 0.4946(5) 0.0173(9) Uani 1 1 d .
C2 C 1.0548(5) 0.6183(3) 0.5627(4) 0.0170(9) Uani 1 1 d .
C3 C 1.1382(5) 0.5550(3) 0.5840(5) 0.0201(9) Uani 1 1 d .
H3 H 1.1122 0.5192 0.6338 0.024 Uiso 1 1 calc R
C4 C 1.2546(5) 0.5446(3) 0.5346(5) 0.0239(10) Uani 1 1 d .
H4 H 1.3054 0.5010 0.5479 0.029 Uiso 1 1 calc R
C5 C 1.3011(5) 0.5972(3) 0.4641(5) 0.0228(10) Uani 1 1 d .
C6 C 1.4214(5) 0.5876(3) 0.4089(5) 0.0262(11) Uani 1 1 d .
H6 H 1.4691 0.5433 0.4161 0.031 Uiso 1 1 calc R
C7 C 1.4686(5) 0.6402(5) 0.3468(5) 0.0307(11) Uani 1 1 d .
H7 H 1.5498 0.6329 0.3127 0.037 Uiso 1 1 calc R
C8 C 1.3970(6) 0.7060(3) 0.3326(5) 0.0297(12) Uani 1 1 d .
H8 H 1.4310 0.7429 0.2899 0.036 Uiso 1 1 calc R
C9 C 1.2778(5) 0.7169(3) 0.3805(5) 0.0227(10) Uani 1 1 d .
H9 H 1.2303 0.7613 0.3695 0.027 Uiso 1 1 calc R
C10 C 1.2245(5) 0.6633(3) 0.4461(4) 0.0188(9) Uani 1 1 d .
C11 C 1.0023(5) 0.7348(3) 0.4660(4) 0.0186(9) Uani 1 1 d .
H11 H 1.0627 0.7767 0.4573 0.022 Uiso 1 1 calc R
C12 C 0.8827(6) 0.7212(3) 0.3395(5) 0.0238(10) Uani 1 1 d .
H12A H 0.8206 0.6817 0.3497 0.036 Uiso 1 1 calc R
H12B H 0.9310 0.7103 0.2735 0.036 Uiso 1 1 calc R
H12C H 0.8213 0.7632 0.3157 0.036 Uiso 1 1 calc R
C13 C 0.8093(7) 0.7948(3) 0.5416(6) 0.0285(12) Uani 1 1 d .
H13A H 0.7790 0.8064 0.6175 0.043 Uiso 1 1 calc R
H13B H 0.7265 0.7728 0.4796 0.043 Uiso 1 1 calc R
H13C H 0.8386 0.8376 0.5059 0.043 Uiso 1 1 calc R
C14 C 1.0488(6) 0.7766(3) 0.6833(5) 0.0281(12) Uani 1 1 d .
H14A H 1.1337 0.7450 0.7092 0.042 Uiso 1 1 calc R
H14B H 1.0056 0.7836 0.7537 0.042 Uiso 1 1 calc R
H14C H 1.0812 0.8218 0.6581 0.042 Uiso 1 1 calc R
C15 C 0.6683(4) 0.5613(3) 0.7474(4) 0.0154(8) Uani 1 1 d .
H15 H 0.5858 0.5270 0.7385 0.019 Uiso 1 1 calc R
C16 C 0.6247(5) 0.6332(3) 0.7282(4) 0.0169(10) Uani 1 1 d .
C17 C 0.4905(5) 0.6603(3) 0.7645(5) 0.0211(10) Uani 1 1 d .
H17A H 0.5217 0.6947 0.8326 0.032 Uiso 1 1 calc R
H17B H 0.4405 0.6211 0.7932 0.032 Uiso 1 1 calc R
H17C H 0.4225 0.6825 0.6914 0.032 Uiso 1 1 calc R
C18 C 0.9161(4) 0.4942(2) 0.8040(4) 0.0148(8) Uani 1 1 d .
C19 C 1.0001(5) 0.4360(2) 0.8174(5) 0.0160(8) Uani 1 1 d .
C20 C 1.0219(6) 0.3959(3) 0.7055(5) 0.0225(10) Uani 1 1 d .
H20A H 0.9705 0.3508 0.6988 0.034 Uiso 1 1 calc R
H20B H 1.1275 0.3878 0.7169 0.034 Uiso 1 1 calc R
H20C H 0.9817 0.4231 0.6285 0.034 Uiso 1 1 calc R
C21 C 1.0793(5) 0.4042(3) 0.9405(4) 0.0161(8) Uani 1 1 d .
C22 C 1.0803(5) 0.3310(3) 0.9498(5) 0.0208(9) Uani 1 1 d .
H22 H 1.0218 0.3045 0.8814 0.025 Uiso 1 1 calc R
C23 C 1.1632(5) 0.2958(3) 1.0547(5) 0.0225(10) Uani 1 1 d .
H23 H 1.1594 0.2462 1.0593 0.027 Uiso 1 1 calc R
C24 C 1.2502(6) 0.3334(3) 1.1511(5) 0.0243(11) Uani 1 1 d .
H24 H 1.3131 0.3099 1.2212 0.029 Uiso 1 1 calc R
C25 C 1.2475(5) 0.4062(3) 1.1476(5) 0.0224(10) Uani 1 1 d .
H25 H 1.3048 0.4316 1.2181 0.027 Uiso 1 1 calc R
C26 C 1.1627(5) 0.4435(3) 1.0430(5) 0.0187(9) Uani 1 1 d .
C27 C 1.1762(5) 0.5223(3) 1.0490(5) 0.0172(9) Uani 1 1 d .
H27 H 1.2569 0.5323 1.1271 0.021 Uiso 1 1 calc R
C28 C 1.2279(5) 0.5548(3) 0.9419(5) 0.0230(10) Uani 1 1 d .
H28A H 1.2823 0.5197 0.9075 0.035 Uiso 1 1 calc R
H28B H 1.2926 0.5947 0.9741 0.035 Uiso 1 1 calc R
H28C H 1.1421 0.5707 0.8756 0.035 Uiso 1 1 calc R
C29 C 1.0138(6) 0.5270(3) 1.1844(5) 0.0248(11) Uani 1 1 d .
H29A H 1.1012 0.5340 1.2556 0.037 Uiso 1 1 calc R
H29B H 0.9932 0.4768 1.1725 0.037 Uiso 1 1 calc R
H29C H 0.9288 0.5506 1.2017 0.037 Uiso 1 1 calc R
C30 C 1.0739(5) 0.6331(3) 1.0903(5) 0.0252(11) Uani 1 1 d .
H30A H 0.9936 0.6558 1.1163 0.038 Uiso 1 1 calc R
H30B H 1.0829 0.6544 1.0120 0.038 Uiso 1 1 calc R
H30C H 1.1667 0.6390 1.1562 0.038 Uiso 1 1 calc R
C31 C 0.7335(5) 0.4802(3) 0.5318(5) 0.0182(9) Uani 1 1 d .
C32 C 0.6560(5) 0.4194(3) 0.5446(5) 0.0224(10) Uani 1 1 d .
H32 H 0.6408 0.4072 0.6236 0.027 Uiso 1 1 calc R
C33 C 0.6016(6) 0.3771(3) 0.4393(6) 0.0281(11) Uani 1 1 d .
H33 H 0.5502 0.3353 0.4473 0.034 Uiso 1 1 calc R
C34 C 0.6212(6) 0.3951(3) 0.3218(5) 0.0270(11) Uani 1 1 d .
H34 H 0.5831 0.3658 0.2508 0.032 Uiso 1 1 calc R
C35 C 0.6960(6) 0.4554(3) 0.3102(5) 0.0260(11) Uani 1 1 d .
H35 H 0.7087 0.4680 0.2305 0.031 Uiso 1 1 calc R
C36 C 0.7532(5) 0.4980(3) 0.4140(5) 0.0199(9) Uani 1 1 d .
H36 H 0.8060 0.5393 0.4052 0.024 Uiso 1 1 calc R
C37 C 0.7161(7) 0.3749(4) 0.9884(6) 0.0382(15) Uani 1 1 d .
H37 H 0.8021 0.4033 1.0069 0.046 Uiso 1 1 calc R
C38 C 0.5795(7) 0.4054(3) 0.9520(6) 0.0360(14) Uani 1 1 d .
H38 H 0.5702 0.4549 0.9443 0.043 Uiso 1 1 calc R
C39 C 0.4550(6) 0.3635(4) 0.9265(6) 0.0352(14) Uani 1 1 d .
H39 H 0.3598 0.3844 0.9018 0.042 Uiso 1 1 calc R
C40 C 0.4680(7) 0.2916(4) 0.9366(6) 0.0366(14) Uani 1 1 d .
H40 H 0.3819 0.2632 0.9186 0.044 Uiso 1 1 calc R
C41 C 0.6045(8) 0.2612(3) 0.9725(6) 0.0381(15) Uani 1 1 d .
H41 H 0.6133 0.2117 0.9796 0.046 Uiso 1 1 calc R
C42 C 0.7298(7) 0.3025(4) 0.9984(6) 0.0401(16) Uani 1 1 d .
H42 H 0.8248 0.2815 1.0231 0.048 Uiso 1 1 calc R
Cl1 Cl 0.70599(14) 0.61459(7) 1.04677(12) 0.0243(2) Uani 1 1 d .
N1 N 0.9362(4) 0.7453(2) 0.5748(4) 0.0180(8) Uani 1 1 d .
N2 N 1.0409(4) 0.5566(2) 1.0693(4) 0.0179(7) Uani 1 1 d .
O1 O 0.6966(4) 0.67761(18) 0.6830(3) 0.0178(7) Uani 1 1 d .
P1 P 0.80723(12) 0.53754(6) 0.66823(12) 0.0145(2) Uani 1 1 d .

loop_
_atom_site_aniso_label
_atom_site_aniso_U_11
_atom_site_aniso_U_22
_atom_site_aniso_U_33
_atom_site_aniso_U_23
_atom_site_aniso_U_13
_atom_site_aniso_U_12
Pd1 0.01643(13) 0.01139(15) 0.01357(16) -0.00174(13) 0.00343(11) -0.00011(12)
Pt1 0.01649(6) 0.01224(7) 0.01504(7) -0.00059(8) 0.00399(5) 0.00025(7)
C1 0.0176(18) 0.018(2) 0.016(2) -0.0027(17) 0.0040(16) 0.0005(16)
C2 0.0162(17) 0.016(2) 0.016(2) -0.0028(17) 0.0009(16) -0.0001(15)
C3 0.0183(18) 0.021(2) 0.020(2) 0.002(2) 0.0027(16) 0.0014(18)
C4 0.0198(19) 0.023(3) 0.026(3) 0.000(2) 0.0011(18) 0.0049(19)
C5 0.0169(19) 0.032(3) 0.018(2) -0.001(2) 0.0038(17) 0.0012(19)
C6 0.0158(19) 0.037(3) 0.025(3) -0.002(2) 0.0048(18) 0.005(2)
C7 0.0162(16) 0.047(3) 0.029(2) -0.013(3) 0.0068(16) -0.004(3)
C8 0.026(2) 0.037(3) 0.026(3) -0.002(2) 0.007(2) -0.013(2)
C9 0.022(2) 0.024(3) 0.021(3) -0.005(2) 0.0044(18) -0.0065(19)
C10 0.0192(19) 0.022(2) 0.014(2) -0.0062(17) 0.0035(16) -0.0057(16)
C11 0.0195(18) 0.018(2) 0.020(2) -0.0019(19) 0.0079(16) -0.0020(17)
C12 0.027(2) 0.021(3) 0.022(3) 0.002(2) 0.0043(19) 0.004(2)
C13 0.040(3) 0.013(2) 0.038(3) 0.005(2) 0.020(3) 0.006(2)
C14 0.035(3) 0.023(3) 0.029(3) -0.009(2) 0.012(2) -0.009(2)
C15 0.0142(16) 0.014(2) 0.017(2) -0.0023(17) 0.0028(15) -0.0001(16)
C16 0.0186(16) 0.017(3) 0.0136(19) -0.0066(18) 0.0016(14) -0.0015(17)
C17 0.0193(19) 0.019(3) 0.025(2) -0.0023(18) 0.0057(17) 0.0027(16)
C18 0.0143(16) 0.013(2) 0.017(2) -0.0012(16) 0.0028(15) -0.0022(15)
C19 0.0174(18) 0.012(2) 0.018(2) -0.0030(16) 0.0035(16) -0.0026(15)
C20 0.029(2) 0.016(2) 0.020(2) -0.0038(19) 0.0029(19) 0.0053(19)
C21 0.0173(18) 0.013(2) 0.017(2) 0.0023(17) 0.0031(16) 0.0004(16)
C22 0.023(2) 0.015(2) 0.024(3) -0.0014(19) 0.0058(18) -0.0028(17)
C23 0.026(2) 0.016(2) 0.026(3) 0.0047(19) 0.0079(19) 0.0031(18)
C24 0.024(2) 0.026(3) 0.023(3) 0.012(2) 0.0065(19) 0.0067(19)
C25 0.022(2) 0.025(3) 0.018(2) 0.002(2) 0.0023(18) 0.0048(19)
C26 0.0187(19) 0.016(2) 0.021(2) 0.0013(18) 0.0047(17) -0.0004(16)
C27 0.0167(18) 0.014(2) 0.018(2) -0.0015(17) 0.0000(16) -0.0013(16)
C28 0.024(2) 0.017(2) 0.029(3) 0.000(2) 0.0080(18) -0.0044(19)
C29 0.027(2) 0.028(3) 0.018(2) 0.001(2) 0.0027(19) 0.004(2)
C30 0.028(2) 0.018(3) 0.028(2) -0.012(2) 0.0050(18) -0.006(2)
C31 0.0177(18) 0.015(2) 0.020(2) -0.0027(18) 0.0020(17) 0.0052(16)
C32 0.025(2) 0.016(2) 0.024(3) -0.0004(19) 0.0020(19) -0.0003(18)
C33 0.026(2) 0.019(3) 0.034(3) -0.003(2) -0.001(2) -0.003(2)
C34 0.021(2) 0.029(3) 0.025(3) -0.013(2) -0.0019(19) 0.001(2)
C35 0.023(2) 0.033(3) 0.021(3) -0.008(2) 0.0046(19) 0.001(2)
C36 0.0181(19) 0.022(3) 0.020(2) -0.0041(19) 0.0043(17) -0.0002(17)
C37 0.030(3) 0.048(4) 0.039(4) -0.011(3) 0.014(2) -0.014(3)
C38 0.048(3) 0.021(3) 0.048(4) 0.002(3) 0.028(3) -0.002(3)
C39 0.023(2) 0.038(4) 0.044(4) 0.007(3) 0.008(2) 0.006(2)
C40 0.030(3) 0.040(4) 0.043(4) -0.011(3) 0.017(2) -0.010(3)
C41 0.056(4) 0.022(3) 0.044(4) 0.007(3) 0.027(3) 0.008(3)
C42 0.030(3) 0.050(4) 0.039(4) 0.006(3) 0.009(2) 0.014(3)
Cl1 0.0274(5) 0.0260(6) 0.0199(6) -0.0054(5) 0.0070(4) 0.0061(5)
N1 0.0210(17) 0.015(2) 0.019(2) -0.0006(16) 0.0075(15) 0.0016(15)
N2 0.0203(16) 0.0154(19) 0.0170(19) -0.0051(16) 0.0036(14) -0.0018(15)
O1 0.0196(14) 0.0135(16) 0.0206(17) -0.0003(13) 0.0062(13) 0.0020(12)
P1 0.0157(5) 0.0123(6) 0.0147(6) -0.0011(4) 0.0030(4) 0.0008(4)

loop_
_atom_type_symbol
_atom_type_description
_atom_type_scat_dispersion_real
_atom_type_scat_dispersion_imag
_atom_type_scat_source
C C 0.0033 0.0016 'International Tables Vol C Tables 4.2.6.8 and 6.1.1.4'
H H 0.0000 0.0000 'International Tables Vol C Tables 4.2.6.8 and 6.1.1.4'
N N 0.0061 0.0033 'International Tables Vol C Tables 4.2.6.8 and 6.1.1.4'
O O 0.0106 0.0060 'International Tables Vol C Tables 4.2.6.8 and 6.1.1.4'
P P 0.1023 0.0942 'International Tables Vol C Tables 4.2.6.8 and 6.1.1.4'
Pd Pd -0.9988 1.0072 'International Tables Vol C Tables 4.2.6.8 and 6.1.1.4'
Pt Pt -1.7033 8.3905 'International Tables Vol C Tables 4.2.6.8 and 6.1.1.4'
Cl Cl 0.1484 0.1585 'International Tables Vol C Tables 4.2.6.8 and 6.1.1.4'

loop_
_geom_angle_atom_site_label_1
_geom_angle_atom_site_label_2
_geom_angle_atom_site_label_3
_geom_angle
C18 Pd1 N2 96.54(16)
C18 Pd1 C15 77.23(17)
N2 Pd1 C15 168.19(16)
C18 Pd1 Cl1 168.72(13)
N2 Pd1 Cl1 92.12(11)
C15 Pd1 Cl1 95.44(12)
C18 Pd1 P1 40.46(13)
N2 Pd1 P1 128.41(10)
C15 Pd1 P1 41.65(11)
Cl1 Pd1 P1 135.35(4)
C2 Pt1 O1 174.89(18)
C2 Pt1 N1 81.18(18)
O1 Pt1 N1 93.71(14)
C2 Pt1 P1 101.52(15)
O1 Pt1 P1 83.58(10)
N1 Pt1 P1 176.60(11)
C2 C1 C10 122.4(4)
C2 C1 C11 116.2(4)
C10 C1 C11 121.3(4)
C1 C2 C3 117.8(4)
C1 C2 Pt1 114.5(3)
C3 C2 Pt1 127.6(4)
C4 C3 C2 121.6(5)
C4 C3 H3 119.2
C2 C3 H3 119.2
C3 C4 C5 121.3(5)
C3 C4 H4 119.3
C5 C4 H4 119.3
C4 C5 C6 122.8(5)
C4 C5 C10 118.7(4)
C6 C5 C10 118.5(5)
C7 C6 C5 121.5(5)
C7 C6 H6 119.2
C5 C6 H6 119.2
C6 C7 C8 120.1(4)
C6 C7 H7 119.9
C8 C7 H7 119.9
C9 C8 C7 120.3(5)
C9 C8 H8 119.9
C7 C8 H8 119.9
C8 C9 C10 121.5(5)
C8 C9 H9 119.2
C10 C9 H9 119.2
C9 C10 C1 124.1(5)
C9 C10 C5 117.9(4)
C1 C10 C5 118.0(4)
N1 C11 C1 107.5(4)
N1 C11 C12 112.4(4)
C1 C11 C12 107.6(4)
N1 C11 H11 109.8
C1 C11 H11 109.8
C12 C11 H11 109.8
C11 C12 H12A 109.5
C11 C12 H12B 109.5
H12A C12 H12B 109.5
C11 C12 H12C 109.5
H12A C12 H12C 109.5
H12B C12 H12C 109.5
N1 C13 H13A 109.5
N1 C13 H13B 109.5
H13A C13 H13B 109.5
N1 C13 H13C 109.5
H13A C13 H13C 109.5
H13B C13 H13C 109.5
N1 C14 H14A 109.5
N1 C14 H14B 109.5
H14A C14 H14B 109.5
N1 C14 H14C 109.5
H14A C14 H14C 109.5
H14B C14 H14C 109.5
C16 C15 P1 112.5(3)
C16 C15 Pd1 107.8(3)
P1 C15 Pd1 86.65(17)
C16 C15 H15 115.5
P1 C15 H15 115.5
Pd1 C15 H15 115.5
O1 C16 C15 122.5(4)
O1 C16 C17 116.6(5)
C15 C16 C17 120.9(4)
C16 C17 H17A 109.5
C16 C17 H17B 109.5
H17A C17 H17B 109.5
C16 C17 H17C 109.5
H17A C17 H17C 109.5
H17B C17 H17C 109.5
C19 C18 P1 131.6(4)
C19 C18 Pd1 135.0(4)
P1 C18 Pd1 92.8(2)
C18 C19 C21 124.7(4)
C18 C19 C20 122.2(4)
C21 C19 C20 113.1(4)
C19 C20 H20A 109.5
C19 C20 H20B 109.5
H20A C20 H20B 109.5
C19 C20 H20C 109.5
H20A C20 H20C 109.5
H20B C20 H20C 109.5
C22 C21 C26 118.8(4)
C22 C21 C19 117.7(4)
C26 C21 C19 123.2(4)
C23 C22 C21 122.5(5)
C23 C22 H22 118.8
C21 C22 H22 118.8
C24 C23 C22 118.9(5)
C24 C23 H23 120.6
C22 C23 H23 120.6
C23 C24 C25 120.3(5)
C23 C24 H24 119.9
C25 C24 H24 119.9
C24 C25 C26 122.1(5)
C24 C25 H25 119.0
C26 C25 H25 119.0
C25 C26 C21 117.3(5)
C25 C26 C27 116.5(4)
C21 C26 C27 126.1(4)
N2 C27 C26 112.1(4)
N2 C27 C28 113.6(4)
C26 C27 C28 114.4(4)
N2 C27 H27 105.2
C26 C27 H27 105.2
C28 C27 H27 105.2
C27 C28 H28A 109.5
C27 C28 H28B 109.5
H28A C28 H28B 109.5
C27 C28 H28C 109.5
H28A C28 H28C 109.5
H28B C28 H28C 109.5
N2 C29 H29A 109.5
N2 C29 H29B 109.5
H29A C29 H29B 109.5
N2 C29 H29C 109.5
H29A C29 H29C 109.5
H29B C29 H29C 109.5
N2 C30 H30A 109.5
N2 C30 H30B 109.5
H30A C30 H30B 109.5
N2 C30 H30C 109.5
H30A C30 H30C 109.5
H30B C30 H30C 109.5
C32 C31 C36 119.9(5)
C32 C31 P1 120.2(4)
C36 C31 P1 119.9(4)
C33 C32 C31 118.7(5)
C33 C32 H32 120.7
C31 C32 H32 120.7
C32 C33 C34 121.3(5)
C32 C33 H33 119.4
C34 C33 H33 119.4
C35 C34 C33 119.5(5)
C35 C34 H34 120.3
C33 C34 H34 120.3
C34 C35 C36 120.5(5)
C34 C35 H35 119.8
C36 C35 H35 119.8
C35 C36 C31 120.2(5)
C35 C36 H36 119.9
C31 C36 H36 119.9
C38 C37 C42 120.4(6)
C38 C37 H37 119.8
C42 C37 H37 119.8
C37 C38 C39 119.3(6)
C37 C38 H38 120.3
C39 C38 H38 120.3
C40 C39 C38 120.5(6)
C40 C39 H39 119.8
C38 C39 H39 119.8
C41 C40 C39 120.1(6)
C41 C40 H40 119.9
C39 C40 H40 119.9
C40 C41 C42 119.9(6)
C40 C41 H41 120.0
C42 C41 H41 120.0
C41 C42 C37 119.7(6)
C41 C42 H42 120.1
C37 C42 H42 120.1
C13 N1 C14 107.0(4)
C13 N1 C11 111.4(4)
C14 N1 C11 109.6(4)
C13 N1 Pt1 114.0(3)
C14 N1 Pt1 109.8(3)
C11 N1 Pt1 105.0(3)
C29 N2 C30 108.5(4)
C29 N2 C27 108.3(4)
C30 N2 C27 107.5(4)
C29 N2 Pd1 109.6(3)
C30 N2 Pd1 103.8(3)
C27 N2 Pd1 118.8(3)
C16 O1 Pt1 118.6(3)
C18 P1 C15 92.0(2)
C18 P1 C31 114.7(2)
C15 P1 C31 112.4(2)
C18 P1 Pt1 118.02(16)
C15 P1 Pt1 100.93(17)
C31 P1 Pt1 115.04(17)
C18 P1 Pd1 46.74(15)
C15 P1 Pd1 51.70(14)
C31 P1 Pd1 144.96(17)
Pt1 P1 Pd1 99.48(4)

loop_
_geom_bond_atom_site_label_1
_geom_bond_atom_site_label_2
_geom_bond_distance
Pd1 C18 1.990(4)
Pd1 N2 2.137(4)
Pd1 C15 2.146(4)
Pd1 Cl1 2.4181(12)
Pd1 P1 2.7296(13)
Pt1 C2 1.989(4)
Pt1 O1 2.118(3)
Pt1 N1 2.138(4)
Pt1 P1 2.2164(12)
C1 C2 1.387(7)
C1 C10 1.424(6)
C1 C11 1.509(7)
C2 C3 1.425(7)
C3 C4 1.365(7)
C3 H3 0.9500
C4 C5 1.411(8)
C4 H4 0.9500
C5 C6 1.435(7)
C5 C10 1.439(7)
C6 C7 1.358(9)
C6 H6 0.9500
C7 C8 1.413(10)
C7 H7 0.9500
C8 C9 1.380(7)
C8 H8 0.9500
C9 C10 1.420(7)
C9 H9 0.9500
C11 N1 1.509(6)
C11 C12 1.559(7)
C11 H11 1.0000
C12 H12A 0.9800
C12 H12B 0.9800
C12 H12C 0.9800
C13 N1 1.487(7)
C13 H13A 0.9800
C13 H13B 0.9800
C13 H13C 0.9800
C14 N1 1.491(7)
C14 H14A 0.9800
C14 H14B 0.9800
C14 H14C 0.9800
C15 C16 1.432(7)
C15 P1 1.817(4)
C15 H15 1.0000
C16 O1 1.268(6)
C16 C17 1.516(6)
C17 H17A 0.9800
C17 H17B 0.9800
C17 H17C 0.9800
C18 C19 1.349(6)
C18 P1 1.773(5)
C19 C21 1.489(7)
C19 C20 1.514(7)
C20 H20A 0.9800
C20 H20B 0.9800
C20 H20C 0.9800
C21 C22 1.401(7)
C21 C26 1.406(7)
C22 C23 1.381(7)
C22 H22 0.9500
C23 C24 1.358(8)
C23 H23 0.9500
C24 C25 1.390(8)
C24 H24 0.9500
C25 C26 1.405(7)
C25 H25 0.9500
C26 C27 1.509(7)
C27 N2 1.502(6)
C27 C28 1.526(7)
C27 H27 1.0000
C28 H28A 0.9800
C28 H28B 0.9800
C28 H28C 0.9800
C29 N2 1.475(7)
C29 H29A 0.9800
C29 H29B 0.9800
C29 H29C 0.9800
C30 N2 1.497(7)
C30 H30A 0.9800
C30 H30B 0.9800
C30 H30C 0.9800
C31 C32 1.398(7)
C31 C36 1.405(7)
C31 P1 1.838(5)
C32 C33 1.394(8)
C32 H32 0.9500
C33 C34 1.401(9)
C33 H33 0.9500
C34 C35 1.373(8)
C34 H34 0.9500
C35 C36 1.388(7)
C35 H35 0.9500
C36 H36 0.9500
C37 C38 1.369(9)
C37 C42 1.388(10)
C37 H37 0.9500
C38 C39 1.383(9)
C38 H38 0.9500
C39 C40 1.379(10)
C39 H39 0.9500
C40 C41 1.367(9)
C40 H40 0.9500
C41 C42 1.382(10)
C41 H41 0.9500
C42 H42 0.9500
